data_4512187
loop_
_publ_author_name
'Madura, Izabela D.'
'Czerwi\'nska, Karolina'
'So\/lda\'nska, Dominika'

_publ_section_title
;
 Hydrogen-Bonded Dimeric Synthon of Fluoro-Substituted Phenylboronic Acids
 versus Supramolecular Organization in Crystals
;
_journal_issue 11
_journal_name_full 'Crystal Growth &amp; Design'
_journal_page_first 5912
_journal_paper_doi 10.1021/cg501132d
_journal_volume 14
_journal_year 2014
_chemical_formula_moiety 'C6 H5 B F2 O2'
_chemical_formula_sum 'C6 H5 B F2 O2'
_chemical_formula_weight 157.91
_chemical_name_systematic '2,4-difluorophenylboronic acid'
_space_group_crystal_system monoclinic
_space_group_IT_number 14
_space_group_name_Hall '-P 2yn'
_space_group_name_H-M_alt 'P 1 21/n 1'
_symmetry_space_group_name_Hall '-P 2yn'
_symmetry_space_group_name_H-M 'P 1 21/n 1'
_atom_sites_solution_hydrogens mixed
_atom_sites_solution_primary direct
_audit_creation_method
;
Olex2 1.2-beta
(compiled 2014.06.27 svn.r2953 for OlexSys, GUI svn.r4855)
;
_cell_angle_alpha 90
_cell_angle_beta 93.057(3)
_cell_angle_gamma 90
_cell_formula_units_Z 4
_cell_length_a 3.67926(11)
_cell_length_b 12.2868(4)
_cell_length_c 14.3179(4)
_cell_measurement_reflns_used 3754
_cell_measurement_temperature 100
_cell_measurement_theta_max 66.9120
_cell_measurement_theta_min 4.7280
_cell_volume 646.34(3)
_computing_cell_refinement
;
CrysAlisPro, Agilent Technologies,
Version 1.171.37.31 (release 14-01-2014 CrysAlis171 .NET)
(compiled Jan 14 2014,18:38:05)
;
_computing_data_collection
;
CrysAlisPro, Agilent Technologies,
Version 1.171.37.31 (release 14-01-2014 CrysAlis171 .NET)
(compiled Jan 14 2014,18:38:05)
;
_computing_data_reduction
;
CrysAlisPro, Agilent Technologies,
Version 1.171.37.31 (release 14-01-2014 CrysAlis171 .NET)
(compiled Jan 14 2014,18:38:05)
;
_computing_molecular_graphics 'Olex2 (Dolomanov et al., 2009)'
_computing_publication_material 'Olex2 (Dolomanov et al., 2009)'
_computing_structure_refinement 'ShelXL (Sheldrick, 2008)'
_computing_structure_solution 'ShelXS (Sheldrick, 2008)'
_diffrn_ambient_temperature 100
_diffrn_detector 'CCD plate'
_diffrn_detector_area_resol_mean 10.3347
_diffrn_detector_type Atlas
_diffrn_measured_fraction_theta_full 0.997
_diffrn_measured_fraction_theta_max 0.997
_diffrn_measurement_details
;
  1 omega  -25.00   83.00   1.0000    4.0000
omega____ theta____ kappa____ phi______ frames
    -       41.1363  -99.0000    0.0000 108

  2 omega  -33.00   71.00   1.0000    4.0000
omega____ theta____ kappa____ phi______ frames
    -       41.1363  -57.0000   30.0000 104

  3 omega   15.00  117.00   1.0000    4.0000
omega____ theta____ kappa____ phi______ frames
    -       41.1363   38.0000    0.0000 102

  4 omega  -35.00   68.00   1.0000    4.0000
omega____ theta____ kappa____ phi______ frames
    -       41.1363  -38.0000 -180.0000 103

  5 omega -130.00  -29.00   1.0000   15.0000
omega____ theta____ kappa____ phi______ frames
    -      -83.0000  141.0000   54.0000 101

  6 omega    9.00  133.00   1.0000   15.0000
omega____ theta____ kappa____ phi______ frames
    -       93.5000  -93.0000 -152.7360 124

  7 omega    8.00  131.00   1.0000   15.0000
omega____ theta____ kappa____ phi______ frames
    -       93.5000  -89.0000   17.7445 123

  8 omega   15.00  127.00   1.0000   15.0000
omega____ theta____ kappa____ phi______ frames
    -       93.5000  -77.0000   30.0000 112

  9 omega   60.00  172.00   1.0000   15.0000
omega____ theta____ kappa____ phi______ frames
    -       93.5000   77.0000   90.0000 112

 10 omega   19.00   77.00   1.0000   15.0000
omega____ theta____ kappa____ phi______ frames
    -       93.5000  -45.0000 -180.0000 58

 11 omega   16.00   69.00   1.0000   15.0000
omega____ theta____ kappa____ phi______ frames
    -       93.5000  -30.0000  -30.0000 53

 12 omega   35.00  153.00   1.0000   15.0000
omega____ theta____ kappa____ phi______ frames
    -       93.5000  -15.0000 -180.0000 118

 13 omega    8.00  131.00   1.0000   15.0000
omega____ theta____ kappa____ phi______ frames
    -       93.5000  -88.0000  -79.5066 123

 14 omega   15.00  127.00   1.0000   15.0000
omega____ theta____ kappa____ phi______ frames
    -       93.5000  -77.0000  -30.0000 112

 15 omega   10.00   84.00   1.0000   15.0000
omega____ theta____ kappa____ phi______ frames
    -       93.5000  -95.0000  120.0000 74

 16 omega   19.00   96.00   1.0000   15.0000
omega____ theta____ kappa____ phi______ frames
    -       93.5000 -125.0000 -150.0000 77

 17 omega   35.00  153.00   1.0000   15.0000
omega____ theta____ kappa____ phi______ frames
    -       93.5000  -15.0000 -180.0000 118

 18 omega   43.00   83.00   1.0000   15.0000
omega____ theta____ kappa____ phi______ frames
    -       93.5000  -95.0000 -120.0000 40

 19 omega   20.00   45.00   1.0000   15.0000
omega____ theta____ kappa____ phi______ frames
    -       93.5000 -125.0000   60.0000 25

 20 omega   32.00   59.00   1.0000   15.0000
omega____ theta____ kappa____ phi______ frames
    -       93.5000  -61.0000 -120.0000 27

 21 omega   87.00  124.00   1.0000   15.0000
omega____ theta____ kappa____ phi______ frames
    -       93.5000  -61.0000 -120.0000 37

 22 omega  100.00  127.00   1.0000   15.0000
omega____ theta____ kappa____ phi______ frames
    -       93.5000  -93.0000  100.2264 27

 23 omega   68.00  152.00   1.0000   15.0000
omega____ theta____ kappa____ phi______ frames
    -       93.5000   45.0000    0.0000 84

 24 omega   39.00   89.00   1.0000   15.0000
omega____ theta____ kappa____ phi______ frames
    -       93.5000  -56.0000 -110.7237 50

 25 omega   21.00   56.00   1.0000   15.0000
omega____ theta____ kappa____ phi______ frames
    -       93.5000  -95.0000   30.0000 35

 26 omega  110.00  137.00   1.0000   15.0000
omega____ theta____ kappa____ phi______ frames
    -       93.5000   61.0000   30.0000 27

 27 omega   76.00  103.00   1.0000   15.0000
omega____ theta____ kappa____ phi______ frames
    -       93.5000  -61.0000 -180.0000 27

 28 omega   79.00  126.00   1.0000   15.0000
omega____ theta____ kappa____ phi______ frames
    -       93.5000  -77.0000   90.0000 47

 29 omega   11.00   54.00   1.0000   15.0000
omega____ theta____ kappa____ phi______ frames
    -       93.5000  -93.0000  100.2264 43
;
_diffrn_measurement_device 'four-circle diffractometer'
_diffrn_measurement_device_type 'Xcalibur, Atlas, Gemini ultra'
_diffrn_measurement_method '\w scans'
_diffrn_orient_matrix_UB_11 0.1555376000
_diffrn_orient_matrix_UB_12 -0.1128741000
_diffrn_orient_matrix_UB_13 0.0267753000
_diffrn_orient_matrix_UB_21 -0.3423176000
_diffrn_orient_matrix_UB_22 -0.0543953000
_diffrn_orient_matrix_UB_23 -0.0456210000
_diffrn_orient_matrix_UB_31 0.1851393000
_diffrn_orient_matrix_UB_32 -0.0057575000
_diffrn_orient_matrix_UB_33 -0.0938861000
_diffrn_radiation_monochromator mirror
_diffrn_radiation_probe x-ray
_diffrn_radiation_type CuK\a
_diffrn_radiation_wavelength 1.54184
_diffrn_reflns_av_R_equivalents 0.0341
_diffrn_reflns_av_unetI/netI 0.0173
_diffrn_reflns_Laue_measured_fraction_full 0.997
_diffrn_reflns_Laue_measured_fraction_max 0.997
_diffrn_reflns_limit_h_max 4
_diffrn_reflns_limit_h_min -4
_diffrn_reflns_limit_k_max 14
_diffrn_reflns_limit_k_min -14
_diffrn_reflns_limit_l_max 15
_diffrn_reflns_limit_l_min -17
_diffrn_reflns_number 9036
_diffrn_reflns_point_group_measured_fraction_full 0.997
_diffrn_reflns_point_group_measured_fraction_max 0.997
_diffrn_reflns_theta_full 67.684
_diffrn_reflns_theta_max 67.128
_diffrn_reflns_theta_min 4.745
_diffrn_source 'sealed X-ray tube'
_diffrn_source_type 'Enhance Ultra (Cu) X-ray Source'
_exptl_absorpt_coefficient_mu 1.354
_exptl_absorpt_correction_T_max 1.00000
_exptl_absorpt_correction_T_min 0.84122
_exptl_absorpt_correction_type multi-scan
_exptl_absorpt_process_details
;
CrysAlisPro, Agilent Technologies,
Version 1.171.37.31 (release 14-01-2014 CrysAlis171 .NET)
(compiled Jan 14 2014,18:38:05)
Empirical absorption correction using spherical harmonics,
 implemented in SCALE3 ABSPACK scaling algorithm.
;
_exptl_crystal_colour colourless
_exptl_crystal_density_diffrn 1.623
_exptl_crystal_description needle
_exptl_crystal_F_000 320
_exptl_crystal_size_max 0.08
_exptl_crystal_size_mid 0.04
_exptl_crystal_size_min 0.04
_refine_diff_density_max 0.230
_refine_diff_density_min -0.222
_refine_diff_density_rms 0.055
_refine_ls_extinction_method none
_refine_ls_goodness_of_fit_ref 1.086
_refine_ls_hydrogen_treatment mixed
_refine_ls_matrix_type full
_refine_ls_number_parameters 108
_refine_ls_number_reflns 1161
_refine_ls_number_restraints 0
_refine_ls_restrained_S_all 1.086
_refine_ls_R_factor_all 0.0412
_refine_ls_R_factor_gt 0.0357
_refine_ls_shift/su_max 0.000
_refine_ls_shift/su_mean 0.000
_refine_ls_structure_factor_coef Fsqd
_refine_ls_weighting_details
;
 w=1/[\s^2^(Fo^2^)+(0.0482P)^2^+0.3512P]
 where P=(Fo^2^+2Fc^2^)/3
;
_refine_ls_weighting_scheme calc
_refine_ls_wR_factor_gt 0.0914
_refine_ls_wR_factor_ref 0.0948
_reflns_Friedel_coverage 0.000
_reflns_number_gt 1022
_reflns_number_total 1161
_reflns_threshold_expression 'I > 2\s(I)'
_cod_data_source_file cg501132d_si_001.cif
_cod_data_source_block 24fpba
_cod_depositor_comments 'Adding full bibliography for 4512180--4512187.cif.'
_cod_original_cell_volume 646.34(4)
_cod_database_code 4512187

loop_
_space_group_symop_operation_xyz
'x, y, z'
'-x+1/2, y+1/2, -z+1/2'
'-x, -y, -z'
'x-1/2, -y-1/2, z-1/2'

loop_
_atom_site_label
_atom_site_type_symbol
_atom_site_fract_x
_atom_site_fract_y
_atom_site_fract_z
_atom_site_U_iso_or_equiv
_atom_site_adp_type
_atom_site_occupancy
_atom_site_site_symmetry_order
_atom_site_calc_flag
_atom_site_refinement_flags_posn
F2 F 0.0641(3) 0.16988(8) 0.52102(7) 0.0266(3) Uani 1 1 d .
O1 O 0.8233(3) 0.11576(11) 0.94635(8) 0.0237(3) Uani 1 1 d .
F1 F 0.4627(3) 0.26555(8) 0.82584(7) 0.0258(3) Uani 1 1 d .
O2 O 0.8020(3) -0.06115(10) 0.88545(9) 0.0221(3) Uani 1 1 d .
C1 C 0.5356(4) 0.08235(13) 0.77905(11) 0.0163(4) Uani 1 1 d .
C3 C 0.2588(4) 0.22041(14) 0.67347(12) 0.0191(4) Uani 1 1 d .
H3 H 0.1827 0.2934 0.6624 0.023 Uiso 1 1 calc R
C2 C 0.4180(4) 0.18709(14) 0.75810(12) 0.0178(4) Uani 1 1 d .
C6 C 0.4824(4) 0.00645(14) 0.70657(11) 0.0183(4) Uani 1 1 d .
H6 H 0.5578 -0.0666 0.7172 0.022 Uiso 1 1 calc R
C4 C 0.2177(4) 0.14069(14) 0.60616(12) 0.0195(4) Uani 1 1 d .
C5 C 0.3236(4) 0.03425(14) 0.61988(12) 0.0201(4) Uani 1 1 d .
H5 H 0.2891 -0.0184 0.5716 0.024 Uiso 1 1 calc R
B1 B 0.7264(5) 0.04572(16) 0.87478(13) 0.0177(4) Uani 1 1 d .
H2 H 0.903(8) -0.076(2) 0.935(2) 0.050(8) Uiso 1 1 d .
H1 H 0.767(8) 0.179(2) 0.9397(19) 0.052(8) Uiso 1 1 d .

loop_
_atom_site_aniso_label
_atom_site_aniso_U_11
_atom_site_aniso_U_22
_atom_site_aniso_U_33
_atom_site_aniso_U_23
_atom_site_aniso_U_13
_atom_site_aniso_U_12
F2 0.0339(6) 0.0273(6) 0.0172(5) 0.0057(4) -0.0106(4) -0.0035(4)
O1 0.0321(7) 0.0188(7) 0.0190(6) -0.0001(5) -0.0092(5) 0.0046(5)
F1 0.0389(6) 0.0176(5) 0.0198(5) -0.0030(4) -0.0080(4) 0.0035(4)
O2 0.0287(6) 0.0190(6) 0.0175(6) 0.0017(5) -0.0080(5) 0.0025(5)
C1 0.0139(7) 0.0174(8) 0.0175(8) 0.0015(7) -0.0010(6) -0.0017(6)
C3 0.0187(8) 0.0173(9) 0.0210(9) 0.0034(7) -0.0016(7) -0.0005(6)
C2 0.0177(7) 0.0185(8) 0.0170(8) -0.0014(7) -0.0003(6) -0.0023(6)
C6 0.0180(7) 0.0164(8) 0.0203(9) 0.0019(6) -0.0007(6) -0.0010(6)
C4 0.0189(8) 0.0238(9) 0.0153(8) 0.0048(7) -0.0045(6) -0.0034(6)
C5 0.0217(8) 0.0216(9) 0.0168(8) -0.0022(7) -0.0019(6) -0.0035(7)
B1 0.0154(8) 0.0190(10) 0.0186(10) 0.0014(8) -0.0002(7) -0.0008(7)

loop_
_atom_type_symbol
_atom_type_description
_atom_type_scat_dispersion_real
_atom_type_scat_dispersion_imag
_atom_type_scat_source
C C 0.0181 0.0091 'International Tables Vol C Tables 4.2.6.8 and 6.1.1.4'
H H 0.0000 0.0000 'International Tables Vol C Tables 4.2.6.8 and 6.1.1.4'
B B 0.0090 0.0039 'International Tables Vol C Tables 4.2.6.8 and 6.1.1.4'
F F 0.0727 0.0534 'International Tables Vol C Tables 4.2.6.8 and 6.1.1.4'
O O 0.0492 0.0322 'International Tables Vol C Tables 4.2.6.8 and 6.1.1.4'

loop_
_geom_angle_atom_site_label_1
_geom_angle_atom_site_label_2
_geom_angle_atom_site_label_3
_geom_angle
_geom_angle_publ_flag
C2 C1 C6 115.35(15) ?
C2 C1 B1 125.06(15) y
C6 C1 B1 119.57(15) y
C4 C3 C2 115.42(15) ?
F1 C2 C1 118.40(14) y
F1 C2 C3 116.22(14) ?
C3 C2 C1 125.37(16) ?
C5 C6 C1 122.33(16) ?
F2 C4 C3 117.60(15) ?
F2 C4 C5 118.57(15) ?
C5 C4 C3 123.83(15) ?
C4 C5 C6 117.70(16) ?
O1 B1 C1 123.94(15) y
O2 B1 O1 118.85(15) y
O2 B1 C1 117.20(15) y

loop_
_geom_bond_atom_site_label_1
_geom_bond_atom_site_label_2
_geom_bond_distance
_geom_bond_publ_flag
F2 C4 1.3641(19) ?
O1 B1 1.371(2) y
F1 C2 1.3711(19) y
O2 B1 1.349(2) y
C1 C2 1.385(2) y
C1 C6 1.401(2) y
C1 B1 1.572(2) y
C3 C2 1.380(2) ?
C3 C4 1.377(2) ?
C6 C5 1.386(2) ?
C4 C5 1.376(3) ?

loop_
_geom_torsion_atom_site_label_1
_geom_torsion_atom_site_label_2
_geom_torsion_atom_site_label_3
_geom_torsion_atom_site_label_4
_geom_torsion
_geom_torsion_publ_flag
F2 C4 C5 C6 179.38(14) ?
C1 C6 C5 C4 0.2(2) ?
C3 C4 C5 C6 -0.3(2) ?
C2 C1 C6 C5 0.1(2) ?
C2 C1 B1 O1 -5.2(3) y
C2 C1 B1 O2 175.80(15) y
C2 C3 C4 F2 -179.50(14) ?
C2 C3 C4 C5 0.2(2) ?
C6 C1 C2 F1 -179.84(13) ?
C6 C1 C2 C3 -0.2(2) ?
C6 C1 B1 O1 173.23(15) ?
C6 C1 B1 O2 -5.8(2) ?
C4 C3 C2 F1 179.71(13) ?
C4 C3 C2 C1 0.1(2) ?
B1 C1 C2 F1 -1.4(2) y
B1 C1 C2 C3 178.25(15) ?
B1 C1 C6 C5 -178.48(15) ?
